data_4507422
loop_
_publ_author_name
'Nandurkar, Nitin S.'
'Kumar, N. N. Bhuvan'
'Mukhina, Olga A.'
'Kutateladze, Andrei G.'

_publ_section_title
;
 Photoassisted Access to Enantiopure Conformationally Locked
 Ribofuranosylamines Spiro-Linked to Oxazolidino-Diketopiperazines.
;
_journal_issue 1
_journal_name_full 'ACS Combinatorial Science'
_journal_page_first 73
_journal_paper_doi 10.1021/co3001296
_journal_volume 15
_journal_year 2013
_chemical_formula_moiety 'C16 H14 N2 O5'
_chemical_formula_sum 'C16 H14 N2 O5'
_chemical_formula_weight 314.29
_chemical_name_common 'compound 5a'
_chemical_name_systematic
;
anti-12-Hydroxy-10,11-benzo-5,16-dioxa-3,9-
diazatetracyclo[11.2.1.0^1,9^.0^3,7^]hexadeca-10,14-diene-2,8-dione
;
_space_group_IT_number 1
_symmetry_cell_setting triclinic
_symmetry_space_group_name_Hall 'P 1'
_symmetry_space_group_name_H-M 'P 1'
_atom_sites_solution_hydrogens geom
_atom_sites_solution_primary direct
_atom_sites_solution_secondary difmap
_audit_creation_method SHELXL-97
_cell_angle_alpha 72.286(8)
_cell_angle_beta 89.897(8)
_cell_angle_gamma 89.973(8)
_cell_formula_units_Z 2
_cell_length_a 5.3730(9)
_cell_length_b 9.8442(16)
_cell_length_c 13.799(2)
_cell_measurement_reflns_used 9567
_cell_measurement_temperature 296(2)
_cell_measurement_theta_max 25.76
_cell_measurement_theta_min 2.17
_cell_volume 695.26(19)
_computing_cell_refinement 'Bruker SAINT'
_computing_data_collection 'Bruker APEX2'
_computing_data_reduction 'Bruker SAINT'
_computing_molecular_graphics 'Bruker SHELXTL'
_computing_publication_material 'Bruker SHELXTL'
_computing_structure_refinement 'SHELXL-97 (Sheldrick, 2008)'
_computing_structure_solution 'SHELXS-97 (Sheldrick, 2008)'
_diffrn_ambient_temperature 296(2)
_diffrn_detector_area_resol_mean 8.33
_diffrn_measured_fraction_theta_full 0.918
_diffrn_measured_fraction_theta_max 0.918
_diffrn_measurement_device_type 'Bruker D8 APEX II Diffractometer'
_diffrn_measurement_method '\f and \w scans'
_diffrn_radiation_monochromator graphite
_diffrn_radiation_source 'fine-focus sealed tube'
_diffrn_radiation_type MoK\a
_diffrn_radiation_wavelength 0.71073
_diffrn_reflns_av_R_equivalents 0.0376
_diffrn_reflns_av_sigmaI/netI 0.0436
_diffrn_reflns_limit_h_max 6
_diffrn_reflns_limit_h_min -6
_diffrn_reflns_limit_k_max 11
_diffrn_reflns_limit_k_min -11
_diffrn_reflns_limit_l_max 16
_diffrn_reflns_limit_l_min -16
_diffrn_reflns_number 29160
_diffrn_reflns_theta_full 25.35
_diffrn_reflns_theta_max 25.35
_diffrn_reflns_theta_min 1.55
_exptl_absorpt_coefficient_mu 0.113
_exptl_absorpt_correction_T_max 0.9834
_exptl_absorpt_correction_T_min 0.9302
_exptl_absorpt_correction_type multi-scan
_exptl_crystal_colour colourless
_exptl_crystal_density_diffrn 1.501
_exptl_crystal_density_method 'not measured'
_exptl_crystal_description PLATE
_exptl_crystal_F_000 328
_exptl_crystal_size_max .32
_exptl_crystal_size_mid .24
_exptl_crystal_size_min .16
_refine_diff_density_max 0.141
_refine_diff_density_min -0.205
_refine_diff_density_rms 0.040
_refine_ls_abs_structure_details 'Flack H D (1983), Acta Cryst. A39, 876-881'
_refine_ls_abs_structure_Flack 0.8(10)
_refine_ls_extinction_method none
_refine_ls_goodness_of_fit_ref 0.604
_refine_ls_hydrogen_treatment noref
_refine_ls_matrix_type full
_refine_ls_number_parameters 417
_refine_ls_number_reflns 4467
_refine_ls_number_restraints 3
_refine_ls_restrained_S_all 0.604
_refine_ls_R_factor_all 0.0548
_refine_ls_R_factor_gt 0.0379
_refine_ls_shift/su_max 0.000
_refine_ls_shift/su_mean 0.000
_refine_ls_structure_factor_coef Fsqd
_refine_ls_weighting_details 'calc w=1/[\s^2^(Fo^2^)+(0.2000P)^2^+0.0000P] where P=(Fo^2^+2Fc^2^)/3'
_refine_ls_weighting_scheme calc
_refine_ls_wR_factor_gt 0.1252
_refine_ls_wR_factor_ref 0.1395
_reflns_number_gt 3783
_reflns_number_total 4467
_reflns_threshold_expression >2sigma(I)
_cod_data_source_file co3001296_si_002.cif
_cod_data_source_block 5a
_cod_depositor_comments
;
The following automatic conversions were performed:

'_symmetry_cell_setting' value 'Triclinic' changed to 'triclinic'
according to /home/saulius/struct/CIF-dictionaries/cif_core.dic
dictionary named 'cif_core.dic' version 2.4.2 from 2011-04-26.

Automatic conversion script
Id: cif_fix_values 1891 2012-01-12 08:04:46Z andrius 
;
_cod_original_cell_volume 695.3(2)
_cod_original_sg_symbol_H-M 'P1   '
_cod_database_code 4507422

loop_
_symmetry_equiv_pos_as_xyz
'x, y, z'

loop_
_atom_site_label
_atom_site_type_symbol
_atom_site_fract_x
_atom_site_fract_y
_atom_site_fract_z
_atom_site_U_iso_or_equiv
_atom_site_adp_type
_atom_site_occupancy
_atom_site_symmetry_multiplicity
_atom_site_calc_flag
_atom_site_refinement_flags
C1 C 0.4713(5) 0.5492(3) 0.2558(2) 0.0346(7) Uani 1 1 d .
H1 H 0.3120 0.5413 0.2918 0.041 Uiso 1 1 calc R
C2 C 0.7861(5) 0.4346(3) 0.4013(2) 0.0292(6) Uani 1 1 d .
N3 N 0.7040(5) 0.2894(2) 0.41834(17) 0.0293(5) Uani 1 1 d .
C4 C 0.5743(5) 0.2284(3) 0.5074(2) 0.0292(6) Uani 1 1 d .
C5 C 0.5312(6) 0.0703(3) 0.5351(2) 0.0357(7) Uani 1 1 d .
H5 H 0.6258 0.0255 0.5973 0.043 Uiso 1 1 calc R
C6 C 0.2647(7) 0.0181(4) 0.5545(3) 0.0508(9) Uani 1 1 d .
H6A H 0.2124 0.0137 0.6227 0.061 Uiso 1 1 calc R
H6B H 0.1525 0.0805 0.5059 0.061 Uiso 1 1 calc R
O7 O 0.2688(5) -0.1197(3) 0.5425(3) 0.0693(9) Uani 1 1 d .
C8 C 1.0660(6) 0.5839(4) 0.4594(2) 0.0420(7) Uani 1 1 d .
H8 H 1.1951 0.5936 0.5016 0.050 Uiso 1 1 calc R
C9 C 0.9780(6) 0.4509(3) 0.4637(2) 0.0364(7) Uani 1 1 d .
H9 H 1.0487 0.3705 0.5094 0.044 Uiso 1 1 calc R
N10 N 0.6065(5) 0.0025(3) 0.4600(2) 0.0364(6) Uani 1 1 d .
C11 C 0.6606(5) 0.2375(3) 0.3310(2) 0.0299(6) Uani 1 1 d .
C12 C 0.4888(6) 0.4268(3) 0.2083(2) 0.0348(7) Uani 1 1 d .
H12 H 0.3742 0.4432 0.1507 0.042 Uiso 1 1 calc R
C13 C 0.7707(6) 0.6860(3) 0.3282(2) 0.0389(7) Uani 1 1 d .
H13 H 0.7022 0.7674 0.2828 0.047 Uiso 1 1 calc R
O14 O 0.6407(5) 0.0175(3) 0.29370(18) 0.0545(7) Uani 1 1 d .
O15 O 0.5113(4) 0.2917(2) 0.56590(17) 0.0406(5) Uani 1 1 d .
O16 O -0.2317(6) 0.5809(3) 0.7327(3) 0.0716(9) Uani 1 1 d .
C17 C 0.0740(5) 0.2334(3) 0.7671(2) 0.0317(6) Uani 1 1 d .
N18 N 0.2040(4) 0.1725(2) 0.85622(18) 0.0298(5) Uani 1 1 d .
C19 C 0.2859(5) 0.0272(3) 0.8740(2) 0.0291(6) Uani 1 1 d .
C20 C 0.2702(6) -0.2247(3) 0.9467(2) 0.0378(7) Uani 1 1 d .
H20 H 0.2020 -0.3060 0.9924 0.045 Uiso 1 1 calc R
C21 C 0.4603(6) -0.2401(3) 0.8823(3) 0.0420(8) Uani 1 1 d .
H21 H 0.5162 -0.3307 0.8851 0.050 Uiso 1 1 calc R
N22 N 0.1072(5) 0.4595(3) 0.8149(2) 0.0366(6) Uani 1 1 d .
C23 C 0.1341(6) 0.3868(3) 0.9150(2) 0.0351(7) Uani 1 1 d .
C24 C 0.1604(5) 0.2240(3) 0.9441(2) 0.0301(6) Uani 1 1 d .
C25 C 0.4788(6) 0.0116(3) 0.8101(2) 0.0356(7) Uani 1 1 d .
H25 H 0.5492 0.0918 0.7640 0.043 Uiso 1 1 calc R
C26 C 0.5650(6) -0.1222(4) 0.8150(2) 0.0416(8) Uani 1 1 d .
H26 H 0.6940 -0.1323 0.7727 0.050 Uiso 1 1 calc R
C27 C -0.0290(5) -0.0865(3) 1.0184(2) 0.0331(6) Uani 1 1 d .
H27 H -0.1882 -0.0786 0.9826 0.040 Uiso 1 1 calc R
O28 O -0.0255(5) -0.2189(2) 1.09955(18) 0.0495(6) Uani 1 1 d .
H28 H -0.1680 -0.2408 1.1197 0.074 Uiso 1 1 calc R
C29 C -0.0111(5) 0.0352(3) 1.0663(2) 0.0345(7) Uani 1 1 d .
H29 H -0.1263 0.0190 1.1239 0.041 Uiso 1 1 calc R
C30 C 0.2462(6) 0.0593(3) 1.0976(2) 0.0373(7) Uani 1 1 d .
H30 H 0.3232 0.0071 1.1577 0.045 Uiso 1 1 calc R
C31 C 0.3472(5) 0.1662(3) 1.0266(2) 0.0372(7) Uani 1 1 d .
H31 H 0.5084 0.2002 1.0275 0.045 Uiso 1 1 calc R
O32 O -0.0697(3) 0.1673(2) 0.98851(15) 0.0322(5) Uani 1 1 d .
O33 O 0.0129(4) 0.1704(2) 0.70809(16) 0.0408(5) Uani 1 1 d .
O34 O 0.4738(5) 0.6805(2) 0.17495(19) 0.0497(6) Uani 1 1 d .
H34 H 0.3319 0.7123 0.1648 0.074 Uiso 1 1 calc R
C35 C 0.6784(5) 0.5543(3) 0.3291(2) 0.0296(6) Uani 1 1 d .
C36 C 0.9602(7) 0.7022(4) 0.3917(3) 0.0438(8) Uani 1 1 d .
H36 H 1.0158 0.7929 0.3885 0.053 Uiso 1 1 calc R
C37 C 0.4920(7) -0.1372(4) 0.4922(3) 0.0534(10) Uani 1 1 d .
H37A H 0.4558 -0.1696 0.4340 0.064 Uiso 1 1 calc R
H37B H 0.6007 -0.2060 0.5381 0.064 Uiso 1 1 calc R
C38 C 0.6338(5) 0.0753(3) 0.3597(2) 0.0345(6) Uani 1 1 d .
C39 C 0.8464(5) 0.2955(3) 0.2475(2) 0.0359(7) Uani 1 1 d .
H39 H 1.0070 0.2609 0.2460 0.043 Uiso 1 1 calc R
C40 C 0.7470(6) 0.4027(3) 0.1769(2) 0.0384(7) Uani 1 1 d .
H40 H 0.8250 0.4552 0.1169 0.046 Uiso 1 1 calc R
O41 O 0.4295(3) 0.2946(2) 0.28571(15) 0.0317(5) Uani 1 1 d .
C42 C -0.2357(7) 0.4439(4) 0.7194(3) 0.0512(9) Uani 1 1 d .
H42A H -0.2856 0.4495 0.6507 0.061 Uiso 1 1 calc R
H42B H -0.3495 0.3811 0.7672 0.061 Uiso 1 1 calc R
C43 C 0.0316(6) 0.3911(3) 0.7397(2) 0.0343(7) Uani 1 1 d .
H43 H 0.1272 0.4357 0.6776 0.041 Uiso 1 1 calc R
C44 C 0.1789(5) -0.0922(3) 0.9452(2) 0.0306(6) Uani 1 1 d .
C45 C -0.0112(7) 0.5992(4) 0.7820(3) 0.0526(9) Uani 1 1 d .
H45A H -0.0482 0.6321 0.8400 0.063 Uiso 1 1 calc R
H45B H 0.0966 0.6683 0.7357 0.063 Uiso 1 1 calc R
O46 O 0.1397(5) 0.4441(3) 0.98095(19) 0.0538(7) Uani 1 1 d .

loop_
_atom_site_aniso_label
_atom_site_aniso_U_11
_atom_site_aniso_U_22
_atom_site_aniso_U_33
_atom_site_aniso_U_23
_atom_site_aniso_U_13
_atom_site_aniso_U_12
C1 0.0305(14) 0.0352(16) 0.0332(16) -0.0035(13) 0.0004(12) 0.0029(12)
C2 0.0348(14) 0.0267(14) 0.0264(14) -0.0086(11) 0.0014(11) -0.0007(11)
N3 0.0365(13) 0.0238(11) 0.0279(12) -0.0083(9) -0.0034(10) -0.0019(9)
C4 0.0273(13) 0.0322(15) 0.0289(14) -0.0108(12) -0.0046(11) -0.0022(11)
C5 0.0403(16) 0.0354(17) 0.0311(15) -0.0096(12) 0.0011(13) -0.0019(12)
C6 0.051(2) 0.043(2) 0.065(2) -0.0272(18) 0.0180(19) -0.0161(15)
O7 0.0677(18) 0.0589(17) 0.097(2) -0.0470(16) 0.0363(17) -0.0335(14)
C8 0.0455(17) 0.0470(19) 0.0379(17) -0.0196(14) -0.0047(14) -0.0090(14)
C9 0.0376(15) 0.0355(17) 0.0354(16) -0.0098(13) -0.0051(13) -0.0038(12)
N10 0.0425(14) 0.0268(12) 0.0423(14) -0.0142(11) 0.0038(12) -0.0014(10)
C11 0.0305(13) 0.0340(15) 0.0279(15) -0.0136(12) -0.0045(11) 0.0008(11)
C12 0.0357(16) 0.0374(17) 0.0283(15) -0.0056(12) -0.0070(12) 0.0024(13)
C13 0.0483(18) 0.0289(15) 0.0385(17) -0.0088(13) 0.0025(14) 0.0031(13)
O14 0.086(2) 0.0398(14) 0.0449(14) -0.0234(11) 0.0007(13) 0.0001(12)
O15 0.0464(13) 0.0421(13) 0.0389(12) -0.0208(10) 0.0049(10) -0.0069(10)
O16 0.0696(19) 0.0565(16) 0.105(2) -0.0482(17) -0.0419(17) 0.0299(14)
C17 0.0313(14) 0.0323(15) 0.0323(15) -0.0111(12) 0.0042(12) 0.0019(11)
N18 0.0355(12) 0.0262(12) 0.0282(12) -0.0091(9) 0.0013(10) 0.0027(9)
C19 0.0344(14) 0.0276(14) 0.0254(14) -0.0082(11) -0.0017(11) 0.0021(11)
C20 0.0518(18) 0.0287(15) 0.0325(16) -0.0088(12) -0.0058(13) -0.0021(13)
C21 0.055(2) 0.0298(16) 0.0445(19) -0.0163(14) -0.0051(15) 0.0103(13)
N22 0.0393(13) 0.0291(12) 0.0421(14) -0.0121(11) -0.0024(11) 0.0007(10)
C23 0.0371(16) 0.0296(15) 0.0417(17) -0.0154(13) 0.0056(13) -0.0031(12)
C24 0.0293(13) 0.0280(14) 0.0325(15) -0.0087(12) 0.0046(12) -0.0017(11)
C25 0.0407(16) 0.0348(16) 0.0294(15) -0.0067(12) 0.0039(13) 0.0019(12)
C26 0.0450(17) 0.0441(18) 0.0389(17) -0.0172(14) 0.0004(14) 0.0105(14)
C27 0.0316(14) 0.0270(15) 0.0353(16) -0.0014(12) 0.0000(12) -0.0062(11)
O28 0.0507(14) 0.0362(12) 0.0471(14) 0.0087(10) 0.0119(12) -0.0014(10)
C29 0.0325(15) 0.0379(17) 0.0292(15) -0.0046(13) 0.0054(12) -0.0016(12)
C30 0.0407(16) 0.0406(17) 0.0294(15) -0.0091(13) -0.0056(13) 0.0054(13)
C31 0.0288(14) 0.0463(18) 0.0416(18) -0.0210(15) -0.0040(13) 0.0035(13)
O32 0.0273(10) 0.0356(11) 0.0319(11) -0.0077(8) 0.0046(8) 0.0010(8)
O33 0.0469(13) 0.0404(13) 0.0407(12) -0.0208(10) -0.0067(10) 0.0048(10)
O34 0.0501(14) 0.0393(13) 0.0465(14) 0.0065(10) -0.0107(11) 0.0034(11)
C35 0.0324(13) 0.0298(14) 0.0269(14) -0.0089(11) 0.0011(11) 0.0018(11)
C36 0.061(2) 0.0319(17) 0.0425(19) -0.0173(15) 0.0023(16) -0.0116(15)
C37 0.063(2) 0.0342(19) 0.065(2) -0.0175(17) 0.0224(19) -0.0119(15)
C38 0.0306(14) 0.0324(15) 0.0422(17) -0.0138(13) -0.0066(12) 0.0008(12)
C39 0.0258(13) 0.0482(19) 0.0403(17) -0.0230(15) 0.0036(12) -0.0041(13)
C40 0.0431(16) 0.0434(17) 0.0292(15) -0.0119(13) 0.0045(13) -0.0026(13)
O41 0.0254(10) 0.0336(11) 0.0339(11) -0.0069(8) -0.0044(8) -0.0007(8)
C42 0.050(2) 0.045(2) 0.066(2) -0.0281(17) -0.0169(18) 0.0154(16)
C43 0.0391(16) 0.0318(15) 0.0317(15) -0.0089(12) -0.0029(12) 0.0024(12)
C44 0.0329(14) 0.0306(14) 0.0274(14) -0.0074(11) -0.0040(11) -0.0004(11)
C45 0.060(2) 0.037(2) 0.064(2) -0.0202(17) -0.0199(18) 0.0134(16)
O46 0.0817(19) 0.0400(14) 0.0471(15) -0.0243(11) 0.0015(13) -0.0015(12)

loop_
_atom_type_symbol
_atom_type_description
_atom_type_scat_dispersion_real
_atom_type_scat_dispersion_imag
_atom_type_scat_source
C C 0.0033 0.0016 'International Tables Vol C Tables 4.2.6.8 and 6.1.1.4'
H H 0.0000 0.0000 'International Tables Vol C Tables 4.2.6.8 and 6.1.1.4'
N N 0.0061 0.0033 'International Tables Vol C Tables 4.2.6.8 and 6.1.1.4'
O O 0.0106 0.0060 'International Tables Vol C Tables 4.2.6.8 and 6.1.1.4'

loop_
_geom_angle_atom_site_label_1
_geom_angle_atom_site_label_2
_geom_angle_atom_site_label_3
_geom_angle
O34 C1 C35 108.0(2)
O34 C1 C12 107.8(2)
C35 C1 C12 115.4(2)
O34 C1 H1 108.5
C35 C1 H1 108.5
C12 C1 H1 108.5
C9 C2 C35 121.0(3)
C9 C2 N3 115.0(2)
C35 C2 N3 124.1(3)
C4 N3 C2 116.1(2)
C4 N3 C11 119.1(2)
C2 N3 C11 119.3(2)
O15 C4 N3 124.2(3)
O15 C4 C5 119.4(3)
N3 C4 C5 116.1(2)
N10 C5 C4 116.2(2)
N10 C5 C6 100.6(3)
C4 C5 C6 117.3(3)
N10 C5 H5 107.4
C4 C5 H5 107.4
C6 C5 H5 107.4
O7 C6 C5 104.5(3)
O7 C6 H6A 110.9
C5 C6 H6A 110.9
O7 C6 H6B 110.9
C5 C6 H6B 110.9
H6A C6 H6B 108.9
C6 O7 C37 109.4(2)
C36 C8 C9 119.0(3)
C36 C8 H8 120.5
C9 C8 H8 120.5
C8 C9 C2 121.2(3)
C8 C9 H9 119.4
C2 C9 H9 119.4
C38 N10 C37 121.0(3)
C38 N10 C5 122.9(2)
C37 N10 C5 105.3(3)
O41 C11 N3 108.1(2)
O41 C11 C39 103.6(2)
N3 C11 C39 112.3(2)
O41 C11 C38 105.8(2)
N3 C11 C38 113.5(2)
C39 C11 C38 112.6(2)
O41 C12 C40 103.4(2)
O41 C12 C1 108.5(2)
C40 C12 C1 113.1(3)
O41 C12 H12 110.5
C40 C12 H12 110.5
C1 C12 H12 110.5
C35 C13 C36 123.1(3)
C35 C13 H13 118.4
C36 C13 H13 118.4
C45 O16 C42 110.1(2)
O33 C17 N18 124.3(3)
O33 C17 C43 119.5(3)
N18 C17 C43 115.9(2)
C17 N18 C19 116.4(2)
C17 N18 C24 119.3(2)
C19 N18 C24 118.8(2)
C25 C19 C44 121.0(3)
C25 C19 N18 114.3(2)
C44 C19 N18 124.7(2)
C44 C20 C21 122.3(3)
C44 C20 H20 118.9
C21 C20 H20 118.9
C26 C21 C20 120.0(3)
C26 C21 H21 120.0
C20 C21 H21 120.0
C23 N22 C45 121.4(3)
C23 N22 C43 122.7(3)
C45 N22 C43 104.6(3)
O46 C23 N22 123.2(3)
O46 C23 C24 119.3(3)
N22 C23 C24 117.5(2)
O32 C24 N18 107.8(2)
O32 C24 C31 104.4(2)
N18 C24 C31 112.0(2)
O32 C24 C23 106.0(2)
N18 C24 C23 113.2(2)
C31 C24 C23 112.7(2)
C26 C25 C19 120.3(3)
C26 C25 H25 119.9
C19 C25 H25 119.9
C21 C26 C25 119.8(3)
C21 C26 H26 120.1
C25 C26 H26 120.1
O28 C27 C44 107.5(2)
O28 C27 C29 107.8(2)
C44 C27 C29 115.5(2)
O28 C27 H27 108.6
C44 C27 H27 108.6
C29 C27 H27 108.6
C27 O28 H28 109.5
O32 C29 C30 103.4(2)
O32 C29 C27 108.0(2)
C30 C29 C27 113.4(2)
O32 C29 H29 110.6
C30 C29 H29 110.6
C27 C29 H29 110.6
C31 C30 C29 109.1(3)
C31 C30 H30 125.4
C29 C30 H30 125.4
C30 C31 C24 108.8(3)
C30 C31 H31 125.6
C24 C31 H31 125.6
C24 O32 C29 106.1(2)
C1 O34 H34 109.5
C13 C35 C2 115.9(3)
C13 C35 C1 118.6(3)
C2 C35 C1 125.5(3)
C8 C36 C13 119.8(3)
C8 C36 H36 120.1
C13 C36 H36 120.1
O7 C37 N10 105.2(3)
O7 C37 H37A 110.7
N10 C37 H37A 110.7
O7 C37 H37B 110.7
N10 C37 H37B 110.7
H37A C37 H37B 108.8
O14 C38 N10 123.1(3)
O14 C38 C11 119.6(3)
N10 C38 C11 117.3(3)
C40 C39 C11 109.4(3)
C40 C39 H39 125.3
C11 C39 H39 125.3
C39 C40 C12 109.0(3)
C39 C40 H40 125.5
C12 C40 H40 125.5
C11 O41 C12 106.2(2)
O16 C42 C43 104.2(3)
O16 C42 H42A 110.9
C43 C42 H42A 110.9
O16 C42 H42B 110.9
C43 C42 H42B 110.9
H42A C42 H42B 108.9
N22 C43 C17 116.4(2)
N22 C43 C42 100.9(2)
C17 C43 C42 117.3(3)
N22 C43 H43 107.2
C17 C43 H43 107.2
C42 C43 H43 107.2
C20 C44 C19 116.7(3)
C20 C44 C27 118.3(3)
C19 C44 C27 125.0(2)
O16 C45 N22 105.7(3)
O16 C45 H45A 110.6
N22 C45 H45A 110.6
O16 C45 H45B 110.6
N22 C45 H45B 110.6
H45A C45 H45B 108.7

loop_
_geom_bond_atom_site_label_1
_geom_bond_atom_site_label_2
_geom_bond_distance
C1 O34 1.428(3)
C1 C35 1.516(4)
C1 C12 1.540(4)
C1 H1 0.9800
C2 C9 1.385(5)
C2 C35 1.415(4)
C2 N3 1.446(4)
N3 C4 1.380(4)
N3 C11 1.464(4)
C4 O15 1.209(3)
C4 C5 1.503(4)
C5 N10 1.450(4)
C5 C6 1.517(5)
C5 H5 0.9800
C6 O7 1.416(4)
C6 H6A 0.9700
C6 H6B 0.9700
O7 C37 1.421(4)
C8 C36 1.376(5)
C8 C9 1.376(5)
C8 H8 0.9300
C9 H9 0.9300
N10 C38 1.359(4)
N10 C37 1.448(4)
C11 O41 1.427(3)
C11 C39 1.498(4)
C11 C38 1.531(4)
C12 O41 1.445(4)
C12 C40 1.493(4)
C12 H12 0.9800
C13 C35 1.385(5)
C13 C36 1.385(5)
C13 H13 0.9300
O14 C38 1.212(4)
O16 C45 1.406(5)
O16 C42 1.416(4)
C17 O33 1.211(4)
C17 N18 1.383(4)
C17 C43 1.499(4)
N18 C19 1.444(3)
N18 C24 1.469(4)
C19 C25 1.398(4)
C19 C44 1.404(4)
C20 C44 1.388(4)
C20 C21 1.391(5)
C20 H20 0.9300
C21 C26 1.367(5)
C21 H21 0.9300
N22 C23 1.356(4)
N22 C45 1.457(4)
N22 C43 1.457(4)
C23 O46 1.208(4)
C23 C24 1.535(4)
C24 O32 1.416(3)
C24 C31 1.495(4)
C25 C26 1.378(4)
C25 H25 0.9300
C26 H26 0.9300
C27 O28 1.437(3)
C27 C44 1.518(4)
C27 C29 1.538(5)
C27 H27 0.9800
O28 H28 0.8200
C29 O32 1.447(3)
C29 C30 1.489(5)
C29 H29 0.9800
C30 C31 1.317(5)
C30 H30 0.9300
C31 H31 0.9300
O34 H34 0.8200
C36 H36 0.9300
C37 H37A 0.9700
C37 H37B 0.9700
C39 C40 1.314(5)
C39 H39 0.9300
C40 H40 0.9300
C42 C43 1.524(4)
C42 H42A 0.9700
C42 H42B 0.9700
C43 H43 0.9800
C45 H45A 0.9700
C45 H45B 0.9700
